data_2209054
loop_
_publ_author_name
'Ma, Rong-Ming'
'Ng, Seik Weng'

_publ_section_title (<i>Z</i>)-4-Benzylidene-1-(4-chlorophenyl)-2-propylamino-1<i>H</i>-imidazol-5(4<i>H</i>)-one
_journal_coeditor_code XU2034
_journal_issue 5
_journal_name_full 'Acta Crystallographica Section E'
_journal_page_first o2090
_journal_page_last o2091
_journal_paper_doi 10.1107/S160053680601467X
_journal_volume 62
_journal_year 2006
_chemical_formula_iupac 'C19 H18 Cl N3 O'
_chemical_formula_moiety 'C19 H18 Cl N3 O'
_chemical_formula_sum 'C19 H18 Cl N3 O'
_chemical_formula_weight 339.81
_chemical_name_systematic
;
(Z)-4-Benzylidene-1-(4-chlorophenyl)-2-propylamino-1H-imidazol-5(4H)-one
;
_space_group_IT_number 14
_symmetry_cell_setting monoclinic
_symmetry_space_group_name_Hall '-P 2ybc'
_symmetry_space_group_name_H-M 'P 1 21/c 1'
_atom_sites_solution_hydrogens geom
_atom_sites_solution_primary direct
_atom_sites_solution_secondary difmap
_audit_creation_method SHELXL-97
_cell_angle_alpha 90.00
_cell_angle_beta 103.3310(10)
_cell_angle_gamma 90.00
_cell_formula_units_Z 4
_cell_length_a 10.9150(7)
_cell_length_b 12.9335(8)
_cell_length_c 12.8701(8)
_cell_measurement_reflns_used 3657
_cell_measurement_temperature 292(2)
_cell_measurement_theta_max 22.4
_cell_measurement_theta_min 2.3
_cell_volume 1767.90(19)
_computing_cell_refinement 'SAINT (Bruker, 2003)'
_computing_data_collection 'SMART (Bruker, 2003)'
_computing_data_reduction SAINT
_computing_molecular_graphics 'SHELXTL (Bruker, 1998)'
_computing_publication_material SHELXL97
_computing_structure_refinement 'SHELXL97 (Sheldrick, 1997)'
_computing_structure_solution 'SHELXS97 (Sheldrick, 1997)'
_diffrn_ambient_temperature 292(2)
_diffrn_measured_fraction_theta_full 1.00
_diffrn_measured_fraction_theta_max 1.00
_diffrn_measurement_device_type 'Bruker SMART APEX area-detector'
_diffrn_measurement_method '\f and \w'
_diffrn_radiation_monochromator graphite
_diffrn_radiation_source 'fine-focus sealed tube'
_diffrn_radiation_type MoK\a
_diffrn_radiation_wavelength 0.71073
_diffrn_reflns_av_R_equivalents 0.050
_diffrn_reflns_av_sigmaI/netI 0.042
_diffrn_reflns_limit_h_max 14
_diffrn_reflns_limit_h_min -13
_diffrn_reflns_limit_k_max 16
_diffrn_reflns_limit_k_min -16
_diffrn_reflns_limit_l_max 16
_diffrn_reflns_limit_l_min -16
_diffrn_reflns_number 16744
_diffrn_reflns_theta_full 27.5
_diffrn_reflns_theta_max 27.5
_diffrn_reflns_theta_min 1.9
_diffrn_standards_decay_% 0
_diffrn_standards_interval_count 0
_diffrn_standards_interval_time 0
_diffrn_standards_number 0
_exptl_absorpt_coefficient_mu 0.226
_exptl_absorpt_correction_type none
_exptl_crystal_colour Yellow
_exptl_crystal_density_diffrn 1.277
_exptl_crystal_density_method 'not measured'
_exptl_crystal_description Block
_exptl_crystal_F_000 712
_exptl_crystal_size_max 0.2
_exptl_crystal_size_mid 0.2
_exptl_crystal_size_min 0.2
_refine_diff_density_max 0.18
_refine_diff_density_min -0.23
_refine_ls_extinction_method none
_refine_ls_goodness_of_fit_ref 0.97
_refine_ls_hydrogen_treatment constr
_refine_ls_matrix_type full
_refine_ls_number_parameters 245
_refine_ls_number_reflns 4038
_refine_ls_number_restraints 6
_refine_ls_restrained_S_all 0.97
_refine_ls_R_factor_all 0.083
_refine_ls_R_factor_gt 0.052
_refine_ls_shift/su_max 0.001
_refine_ls_shift/su_mean 0.000
_refine_ls_structure_factor_coef Fsqd
_refine_ls_weighting_details 'calc w=1/[\s^2^(Fo^2^)+(0.0731P)^2^] where P=(Fo^2^+2Fc^2^)/3'
_refine_ls_weighting_scheme calc
_refine_ls_wR_factor_gt 0.125
_refine_ls_wR_factor_ref 0.139
_reflns_number_gt 2612
_reflns_number_total 4038
_reflns_threshold_expression I>2\s(I)
_cod_data_source_file xu2034.cif
_cod_data_source_block I
_cod_depositor_comments
;
The following automatic conversions were performed:
'_symmetry_cell_setting' value 'Monoclinic' changed to 'monoclinic'
according to '/home/saulius/struct/CIF-dictionaries/cif_core.dic'
dictionary named 'cif_core.dic' version 2.4.1 from 2010-06-29.

Automatic conversion script
Id: cif_fix_enum 1527 2010-12-29 10:47:43Z saulius 

The following automatic conversions were performed:

'_symmetry_cell_setting' value 'Monoclinic' changed to 'monoclinic'
according to /home/saulius/struct/CIF-dictionaries/cif_core.dic
dictionary named 'cif_core.dic' version 2.4.1 from 2010-06-29.

Automatic conversion script
Id: cif_fix_values 1715 2011-07-08 13:25:40Z adriana 
;
_cod_original_cell_volume 1767.9(2)
_cod_original_sg_symbol_H-M 'P 21/c'
_cod_database_code 2209054
_cod_database_fobs_code 2209054

loop_
_symmetry_equiv_pos_as_xyz
'x, y, z'
'-x, y+1/2, -z+1/2'
'-x, -y, -z'
'x, -y-1/2, z-1/2'

loop_
_atom_site_type_symbol
_atom_site_label
_atom_site_fract_x
_atom_site_fract_y
_atom_site_fract_z
_atom_site_U_iso_or_equiv
_atom_site_adp_type
_atom_site_calc_flag
_atom_site_refinement_flags
_atom_site_occupancy
_atom_site_disorder_assembly
_atom_site_disorder_group
Cl Cl1 0.43078(7) 0.61254(4) 0.62306(6) 0.1074(3) Uani d . 1 . .
O O1 0.25522(14) 0.22962(9) 0.90890(10) 0.0717(4) Uani d . 1 . .
N N1 0.27779(14) 0.19827(10) 0.73745(10) 0.0499(4) Uani d . 1 A .
N N2 0.22032(14) 0.02937(10) 0.71804(10) 0.0529(4) Uani d . 1 A .
C C1 0.31669(17) 0.29834(12) 0.71014(12) 0.0501(4) Uani d . 1 . .
C C2 0.42712(18) 0.31034(14) 0.67649(14) 0.0627(5) Uani d . 1 . .
C C3 0.4628(2) 0.40693(15) 0.64944(16) 0.0707(6) Uani d . 1 . .
C C4 0.3883(2) 0.49045(14) 0.65821(15) 0.0670(5) Uani d . 1 . .
C C5 0.2800(2) 0.47964(13) 0.69330(15) 0.0672(5) Uani d . 1 . .
C C6 0.24204(19) 0.38243(12) 0.71860(14) 0.0587(5) Uani d . 1 . .
C C7 0.24914(16) 0.17200(13) 0.83356(13) 0.0515(4) Uani d . 1 . .
C C8 0.21035(16) 0.06162(12) 0.81865(12) 0.0490(4) Uani d . 1 . .
C C9 0.25776(17) 0.10995(11) 0.67258(13) 0.0504(4) Uani d D 1 . .
N N3 0.27496(18) 0.11197(10) 0.57423(11) 0.0679(6) Uani d PD 1 . .
C C10 0.2742(5) 0.0157(3) 0.5131(3) 0.0617(13) Uani d PD 0.612(3) A 1
C C11 0.3783(6) -0.0595(4) 0.5588(4) 0.0669(14) Uani d PD 0.612(3) A 1
C C12 0.3847(4) -0.1467(2) 0.4812(3) 0.0784(11) Uani d PD 0.612(3) A 1
C C10' 0.2100(7) 0.0319(6) 0.4949(5) 0.073(2) Uani d PD 0.388(3) A 2
C C11' 0.3107(6) -0.0366(4) 0.4650(5) 0.085(2) Uani d PD 0.388(3) A 2
C C12' 0.3775(12) -0.1016(7) 0.5578(8) 0.101(4) Uani d PD 0.388(3) A 2
C C13 0.16922(17) 0.00765(13) 0.89299(13) 0.0553(5) Uani d . 1 . .
C C14 0.12379(17) -0.09906(13) 0.88653(14) 0.0549(5) Uani d . 1 . .
C C15 0.12365(19) -0.16436(14) 0.80050(15) 0.0653(5) Uani d . 1 . .
C C16 0.0783(2) -0.26386(15) 0.79929(18) 0.0746(6) Uani d . 1 . .
C C17 0.0332(2) -0.30097(17) 0.8838(2) 0.0783(6) Uani d . 1 . .
C C18 0.0319(2) -0.23816(17) 0.96882(18) 0.0803(6) Uani d . 1 . .
C C19 0.07598(19) -0.13815(16) 0.97019(15) 0.0701(6) Uani d . 1 . .
H H2 0.4774 0.2532 0.6721 0.075 Uiso calc R 1 . .
H H3 0.5363 0.4155 0.6256 0.085 Uiso calc R 1 . .
H H5 0.2318 0.5374 0.7002 0.081 Uiso calc R 1 . .
H H6 0.1674 0.3741 0.7409 0.070 Uiso calc R 1 . .
H H3n 0.2867 0.1702 0.5457 0.081 Uiso calc PR 0.612(3) A 1
H H10a 0.2800 0.0334 0.4411 0.074 Uiso calc PR 0.612(3) A 1
H H10b 0.1941 -0.0187 0.5081 0.074 Uiso calc PR 0.612(3) A 1
H H11a 0.3641 -0.0882 0.6247 0.080 Uiso calc PR 0.612(3) A 1
H H11b 0.4581 -0.0231 0.5755 0.080 Uiso calc PR 0.612(3) A 1
H H12a 0.4507 -0.1938 0.5132 0.118 Uiso calc PR 0.612(3) A 1
H H12b 0.4019 -0.1187 0.4170 0.118 Uiso calc PR 0.612(3) A 1
H H12c 0.3058 -0.1828 0.4645 0.118 Uiso calc PR 0.612(3) A 1
H H3n' 0.3224 0.1582 0.5557 0.081 Uiso calc PR 0.388(3) A 2
H H10c 0.1606 0.0655 0.4317 0.087 Uiso calc PR 0.388(3) A 2
H H10d 0.1540 -0.0098 0.5262 0.087 Uiso calc PR 0.388(3) A 2
H H11c 0.2716 -0.0815 0.4063 0.102 Uiso calc PR 0.388(3) A 2
H H11d 0.3716 0.0065 0.4412 0.102 Uiso calc PR 0.388(3) A 2
H H12d 0.4458 -0.1379 0.5388 0.151 Uiso calc PR 0.388(3) A 2
H H12e 0.3195 -0.1506 0.5757 0.151 Uiso calc PR 0.388(3) A 2
H H12f 0.4097 -0.0579 0.6182 0.151 Uiso calc PR 0.388(3) A 2
H H13 0.1697 0.0424 0.9564 0.066 Uiso calc R 1 . .
H H15 0.1545 -0.1406 0.7433 0.078 Uiso calc R 1 . .
H H16 0.0780 -0.3064 0.7410 0.089 Uiso calc R 1 . .
H H17 0.0039 -0.3685 0.8829 0.094 Uiso calc R 1 . .
H H18 0.0013 -0.2629 1.0258 0.096 Uiso calc R 1 . .
H H19 0.0738 -0.0958 1.0282 0.084 Uiso calc R 1 . .

loop_
_atom_site_aniso_label
_atom_site_aniso_U_11
_atom_site_aniso_U_22
_atom_site_aniso_U_33
_atom_site_aniso_U_12
_atom_site_aniso_U_13
_atom_site_aniso_U_23
Cl1 0.1282(6) 0.0640(4) 0.1156(5) -0.0377(3) -0.0014(4) 0.0183(3)
O1 0.1073(12) 0.0613(8) 0.0493(7) -0.0058(7) 0.0240(7) -0.0138(6)
N1 0.0666(10) 0.0408(7) 0.0428(7) -0.0013(6) 0.0136(7) -0.0012(6)
N2 0.0750(10) 0.0430(7) 0.0435(8) 0.0001(7) 0.0199(7) 0.0022(6)
C1 0.0640(12) 0.0431(9) 0.0408(8) -0.0034(8) 0.0069(8) -0.0014(7)
C2 0.0693(13) 0.0545(11) 0.0653(12) -0.0015(9) 0.0173(10) -0.0002(9)
C3 0.0727(14) 0.0690(13) 0.0701(13) -0.0183(11) 0.0159(11) 0.0025(10)
C4 0.0834(15) 0.0510(11) 0.0574(11) -0.0184(10) -0.0027(10) 0.0030(8)
C5 0.0864(15) 0.0457(10) 0.0625(11) 0.0035(10) 0.0029(11) -0.0008(8)
C6 0.0690(13) 0.0492(10) 0.0562(11) 0.0042(8) 0.0113(9) -0.0003(8)
C7 0.0626(12) 0.0509(9) 0.0414(9) 0.0038(8) 0.0128(8) -0.0009(7)
C8 0.0587(11) 0.0477(9) 0.0408(8) 0.0047(8) 0.0122(8) 0.0017(7)
C9 0.0678(12) 0.0412(9) 0.0437(9) 0.0035(8) 0.0157(8) 0.0010(7)
N3 0.1202(16) 0.0446(8) 0.0461(9) -0.0110(8) 0.0340(9) -0.0010(6)
C10 0.096(4) 0.046(2) 0.050(2) 0.007(2) 0.031(2) -0.0026(17)
C11 0.082(3) 0.059(3) 0.066(3) 0.004(2) 0.031(2) -0.008(2)
C12 0.091(3) 0.0538(19) 0.097(3) 0.0013(17) 0.036(2) -0.0169(19)
C10' 0.118(7) 0.050(4) 0.057(4) -0.005(4) 0.034(4) -0.007(3)
C11' 0.122(6) 0.075(4) 0.068(4) -0.022(4) 0.042(4) -0.016(3)
C12' 0.131(8) 0.073(7) 0.097(7) 0.014(6) 0.022(5) -0.001(6)
C13 0.0656(12) 0.0595(10) 0.0425(9) 0.0026(9) 0.0157(8) 0.0009(8)
C14 0.0546(11) 0.0591(11) 0.0497(10) 0.0013(8) 0.0096(8) 0.0101(8)
C15 0.0798(14) 0.0562(11) 0.0638(12) 0.0016(10) 0.0246(10) 0.0074(9)
C16 0.0832(16) 0.0569(12) 0.0818(14) 0.0013(10) 0.0154(12) 0.0035(10)
C17 0.0647(14) 0.0647(13) 0.0973(16) -0.0073(10) 0.0019(12) 0.0229(12)
C18 0.0788(16) 0.0881(16) 0.0725(14) -0.0181(12) 0.0141(12) 0.0260(12)
C19 0.0714(14) 0.0843(14) 0.0549(11) -0.0126(11) 0.0152(10) 0.0106(10)

loop_
_atom_type_symbol
_atom_type_description
_atom_type_scat_dispersion_real
_atom_type_scat_dispersion_imag
_atom_type_scat_source
C C 0.0033 0.0016 'International Tables Vol C Tables 4.2.6.8 and 6.1.1.4'
H H 0.0000 0.0000 'International Tables Vol C Tables 4.2.6.8 and 6.1.1.4'
N N 0.0061 0.0033 'International Tables Vol C Tables 4.2.6.8 and 6.1.1.4'
O O 0.0106 0.0060 'International Tables Vol C Tables 4.2.6.8 and 6.1.1.4'
Cl Cl 0.1484 0.1585 'International Tables Vol C Tables 4.2.6.8 and 6.1.1.4'

loop_
_geom_angle_atom_site_label_1
_geom_angle_atom_site_label_2
_geom_angle_atom_site_label_3
_geom_angle
_geom_angle_publ_flag
C7 N1 C9 107.20(10) no
C7 N1 C1 125.60(10) no
C9 N1 C1 127.20(10) no
C9 N2 C8 106.10(10) no
C6 C1 C2 120.7(2) no
C6 C1 N1 118.7(2) no
C2 C1 N1 120.6(2) no
C3 C2 C1 120.0(2) no
C4 C3 C2 119.1(2) no
C5 C4 C3 121.4(2) no
C5 C4 Cl1 118.9(2) no
C3 C4 Cl1 119.7(2) no
C4 C5 C6 119.9(2) no
C1 C6 C5 118.9(2) no
O1 C7 N1 125.5(2) no
O1 C7 C8 130.8(2) no
N1 C7 C8 103.70(10) no
C13 C8 N2 128.3(2) no
C13 C8 C7 122.60(10) no
N2 C8 C7 109.10(10) no
N2 C9 N3 125.0(2) no
N2 C9 N1 113.90(10) no
N3 C9 N1 121.10(10) no
C9 N3 C10 120.7(2) no
N3 C10 C11 115.2(4) no
C10 C11 C12 111.6(4) no
C12' C11' C10' 111.6(6) no
C8 C13 C14 127.9(2) no
C15 C14 C19 117.5(2) no
C15 C14 C13 123.8(2) no
C19 C14 C13 118.7(2) no
C16 C15 C14 120.7(2) no
C15 C16 C17 120.6(2) no
C18 C17 C16 119.8(2) no
C17 C18 C19 120.0(2) no
C18 C19 C14 121.4(2) no
C3 C2 H2 120.0 no
C1 C2 H2 120.0 no
C4 C3 H3 120.5 no
C2 C3 H3 120.5 no
C4 C5 H5 120.0 no
C6 C5 H5 120.0 no
C1 C6 H6 120.6 no
C5 C6 H6 120.6 no
C9 N3 H3n 119.6 no
C10 N3 H3n 119.6 no
N3 C10 H10a 108.5 no
C11 C10 H10a 108.5 no
N3 C10 H10b 108.5 no
C11 C10 H10b 108.5 no
H10a C10 H10b 107.5 no
C10 C11 H11a 109.3 no
C12 C11 H11a 109.3 no
C10 C11 H11b 109.3 no
C12 C11 H11b 109.3 no
H11a C11 H11b 108.0 no
C11 C12 H12a 109.5 no
C11 C12 H12b 109.5 no
H12a C12 H12b 109.5 no
C11 C12 H12c 109.5 no
H12a C12 H12c 109.5 no
H12b C12 H12c 109.5 no
C11' C10' H10c 110.0 no
C11' C10' H10d 110.0 no
H10c C10' H10d 108.4 no
C12' C11' H11c 109.3 no
C10' C11' H11c 109.3 no
C12' C11' H11d 109.3 no
C10' C11' H11d 109.3 no
H11c C11' H11d 108.0 no
C11' C12' H12d 109.5 no
C11' C12' H12e 109.5 no
H12d C12' H12e 109.5 no
C11' C12' H12f 109.5 no
H12d C12' H12f 109.5 no
H12e C12' H12f 109.5 no
C8 C13 H13 116.0 no
C14 C13 H13 116.0 no
C16 C15 H15 119.7 no
C14 C15 H15 119.7 no
C15 C16 H16 119.7 no
C17 C16 H16 119.7 no
C18 C17 H17 120.1 no
C16 C17 H17 120.1 no
C17 C18 H18 120.0 no
C19 C18 H18 120.0 no
C18 C19 H19 119.3 no
C14 C19 H19 119.3 no

loop_
_geom_bond_atom_site_label_1
_geom_bond_atom_site_label_2
_geom_bond_distance
_geom_bond_publ_flag
Cl1 C4 1.735(2) no
O1 C7 1.213(2) no
N1 C7 1.386(2) no
N1 C9 1.402(2) no
N1 C1 1.431(2) no
N2 C9 1.306(2) no
N2 C8 1.388(2) no
C1 C6 1.378(2) no
C1 C2 1.380(2) no
C2 C3 1.377(2) no
C3 C4 1.372(3) no
C4 C5 1.366(3) no
C5 C6 1.386(2) no
C7 C8 1.489(2) no
C8 C13 1.342(2) no
C9 N3 1.322(2) no
N3 C10 1.472(4) no
C10 C11 1.508(6) no
C11 C12 1.519(5) no
C10' C11' 1.528(7) no
C11' C12' 1.504(8) no
C13 C14 1.462(2) no
C14 C15 1.392(3) no
C14 C19 1.395(2) no
C15 C16 1.378(2) no
C16 C17 1.379(3) no
C17 C18 1.366(3) no
C18 C19 1.379(3) no
C2 H2 0.93 no
C3 H3 0.93 no
C5 H5 0.93 no
C6 H6 0.93 no
N3 H3n 0.86 no
C10 H10a 0.97 no
C10 H10b 0.97 no
C11 H11a 0.97 no
C11 H11b 0.97 no
C12 H12a 0.96 no
C12 H12b 0.96 no
C12 H12c 0.96 no
C10' H10c 0.97 no
C10' H10d 0.97 no
C11' H11c 0.97 no
C11' H11d 0.97 no
C12' H12d 0.96 no
C12' H12e 0.96 no
C12' H12f 0.96 no
C13 H13 0.93 no
C15 H15 0.93 no
C16 H16 0.93 no
C17 H17 0.93 no
C18 H18 0.93 no
C19 H19 0.93 no

loop_
_geom_hbond_atom_site_label_D
_geom_hbond_atom_site_label_H
_geom_hbond_atom_site_label_A
_geom_hbond_site_symmetry_A
_geom_hbond_distance_DH
_geom_hbond_distance_HA
_geom_hbond_distance_DA
_geom_hbond_angle_DHA
_geom_hbond_publ_flag
N3 H3n O1 4_565 0.86 2.15 2.926(2) 150 yes
N3 H3n' O1 4_565 0.86 2.36 2.926(2) 124 yes

loop_
_geom_torsion_atom_site_label_1
_geom_torsion_atom_site_label_2
_geom_torsion_atom_site_label_3
_geom_torsion_atom_site_label_4
_geom_torsion
_geom_torsion_publ_flag
C7 N1 C1 C6 -54.4(2) no
C9 N1 C1 C6 123.5(2) no
C7 N1 C1 C2 125.3(2) no
C9 N1 C1 C2 -56.8(3) no
C6 C1 C2 C3 -1.0(3) no
N1 C1 C2 C3 179.4(2) no
C1 C2 C3 C4 1.1(3) no
C2 C3 C4 C5 0.1(3) no
C2 C3 C4 Cl1 -179.3(2) no
C3 C4 C5 C6 -1.5(3) no
Cl1 C4 C5 C6 178.00(10) no
C2 C1 C6 C5 -0.4(3) no
N1 C1 C6 C5 179.3(2) no
C4 C5 C6 C1 1.6(3) no
C9 N1 C7 O1 -179.7(2) no
C1 N1 C7 O1 -1.5(3) no
C9 N1 C7 C8 -0.3(2) no
C1 N1 C7 C8 178.0(2) no
C9 N2 C8 C13 176.4(2) no
C9 N2 C8 C7 -1.5(2) no
O1 C7 C8 C13 2.5(3) no
N1 C7 C8 C13 -176.9(2) no
O1 C7 C8 N2 -179.5(2) no
N1 C7 C8 N2 1.1(2) no
C8 N2 C9 N3 -177.9(2) no
C8 N2 C9 N1 1.3(2) no
C7 N1 C9 N2 -0.7(2) no
C1 N1 C9 N2 -178.9(2) no
C7 N1 C9 N3 178.6(2) no
C1 N1 C9 N3 0.4(3) no
N2 C9 N3 C10 -11.0(4) no
N1 C9 N3 C10 169.8(3) no
C9 N3 C10 C11 -63.8(5) no
N3 C10 C11 C12 -169.7(4) no
N2 C8 C13 C14 -0.3(3) no
C7 C8 C13 C14 177.3(2) no
C8 C13 C14 C15 4.0(3) no
C8 C13 C14 C19 -175.1(2) no
C19 C14 C15 C16 -0.3(3) no
C13 C14 C15 C16 -179.4(2) no
C14 C15 C16 C17 -0.6(3) no
C15 C16 C17 C18 0.9(3) no
C16 C17 C18 C19 -0.3(3) no
C17 C18 C19 C14 -0.7(3) no
C15 C14 C19 C18 1.0(3) no
C13 C14 C19 C18 -179.9(2) no
